data_7113328
loop_
_publ_author_name
'Yonghoon Kwon'
'Owen Scadeng'
'Robert McDonald'
'F. G. West'

_publ_section_title
;
 ?-Hydroxycyclopentanones via one-pot oxidation of the
 trimethylaluminum-mediated Nazarov reaction with triplet oxygen
;
_journal_name_full Chem.Commun.
_journal_page_first 5558
_journal_paper_doi 10.1039/C4CC02330G
_journal_volume 50
_journal_year 2014
_chemical_formula_moiety 'C20 H22 O2'
_chemical_formula_sum 'C20 H22 O2'
_chemical_formula_weight 294.38
_chemical_name_systematic 2-hydroxy-2,5,5-trimethyl-3,4-diphenylcyclopentanone
_space_group_IT_number 14
_symmetry_cell_setting monoclinic
_symmetry_space_group_name_Hall '-P 2yn'
_symmetry_space_group_name_H-M 'P 1 21/n 1'
_atom_sites_solution_hydrogens geom
_atom_sites_solution_primary direct
_atom_sites_solution_secondary difmap
_audit_creation_method SHELXL-97
_cell_angle_alpha 90.00
_cell_angle_beta 96.9109(16)
_cell_angle_gamma 90.00
_cell_formula_units_Z 4
_cell_length_a 6.0600(2)
_cell_length_b 17.8904(7)
_cell_length_c 15.1129(6)
_cell_measurement_reflns_used 9904
_cell_measurement_temperature 173(2)
_cell_measurement_theta_max 71.34
_cell_measurement_theta_min 2.47
_cell_volume 1626.57(11)
_computing_cell_refinement 'Bruker SAINT'
_computing_data_collection 'Bruker APEX2'
_computing_data_reduction 'Bruker SAINT'
_computing_molecular_graphics 'Bruker SHELXTL'
_computing_publication_material 'Bruker SHELXTL'
_computing_structure_refinement 'SHELXL-97 (Sheldrick, 2008)'
_computing_structure_solution 'SHELXD (Schneider & Sheldrick, 2002)'
_diffrn_ambient_temperature 173(2)
_diffrn_measured_fraction_theta_full 0.997
_diffrn_measured_fraction_theta_max 0.997
_diffrn_measurement_device_type 'Bruker APEX-II CCD'
_diffrn_measurement_method '\f and \w scans'
_diffrn_radiation_monochromator graphite
_diffrn_radiation_source 'fine-focus sealed tube'
_diffrn_radiation_type CuK\a
_diffrn_radiation_wavelength 1.54178
_diffrn_reflns_av_R_equivalents 0.0382
_diffrn_reflns_av_unetI/netI 0.0326
_diffrn_reflns_limit_h_max 7
_diffrn_reflns_limit_h_min -7
_diffrn_reflns_limit_k_max 21
_diffrn_reflns_limit_k_min -21
_diffrn_reflns_limit_l_max 18
_diffrn_reflns_limit_l_min -18
_diffrn_reflns_number 10710
_diffrn_reflns_theta_full 71.37
_diffrn_reflns_theta_max 71.37
_diffrn_reflns_theta_min 3.85
_diffrn_standards_number 0
_exptl_absorpt_coefficient_mu 0.595
_exptl_absorpt_correction_T_max 0.9812
_exptl_absorpt_correction_T_min 0.7730
_exptl_absorpt_correction_type integration
_exptl_absorpt_process_details 'SADABS (Sheldrick, 2008)'
_exptl_crystal_colour colourless
_exptl_crystal_density_diffrn 1.202
_exptl_crystal_density_method 'not measured'
_exptl_crystal_description plate
_exptl_crystal_F_000 632
_exptl_crystal_size_max 0.46
_exptl_crystal_size_mid 0.11
_exptl_crystal_size_min 0.03
_refine_diff_density_max 0.221
_refine_diff_density_min -0.291
_refine_diff_density_rms 0.048
_refine_ls_extinction_method none
_refine_ls_goodness_of_fit_ref 1.045
_refine_ls_hydrogen_treatment mixed
_refine_ls_matrix_type full
_refine_ls_number_parameters 203
_refine_ls_number_reflns 3159
_refine_ls_number_restraints 0
_refine_ls_restrained_S_all 1.045
_refine_ls_R_factor_all 0.0461
_refine_ls_R_factor_gt 0.0421
_refine_ls_shift/su_max 0.000
_refine_ls_shift/su_mean 0.000
_refine_ls_structure_factor_coef Fsqd
_refine_ls_weighting_details 'calc w=1/[\s^2^(Fo^2^)+(0.0693P)^2^+0.3401P] where P=(Fo^2^+2Fc^2^)/3'
_refine_ls_weighting_scheme calc
_refine_ls_wR_factor_gt 0.1138
_refine_ls_wR_factor_ref 0.1184
_reflns_number_gt 2836
_reflns_number_total 3159
_reflns_threshold_expression I>2\s(I)
_cod_data_source_file c4cc02330g2.cif
_cod_data_source_block 4a
_cod_original_sg_symbol_H-M 'P 21/n'
_cod_database_code 7113328

loop_
_symmetry_equiv_pos_as_xyz
'x, y, z'
'-x+1/2, y+1/2, -z+1/2'
'-x, -y, -z'
'x-1/2, -y-1/2, z-1/2'

loop_
_atom_site_label
_atom_site_type_symbol
_atom_site_fract_x
_atom_site_fract_y
_atom_site_fract_z
_atom_site_U_iso_or_equiv
_atom_site_adp_type
_atom_site_occupancy
_atom_site_symmetry_multiplicity
_atom_site_calc_flag
_atom_site_refinement_flags
O1 O 0.29138(16) 0.05443(5) 0.54081(6) 0.0364(2) Uani 1 1 d .
O2 O 0.50131(13) 0.06783(5) 0.36631(6) 0.0286(2) Uani 1 1 d .
H2O H 0.577(3) 0.0309(11) 0.3980(12) 0.050(5) Uiso 1 1 d .
C1 C 0.26021(18) 0.09168(7) 0.47307(8) 0.0260(3) Uani 1 1 d .
C2 C 0.27037(18) 0.06170(6) 0.37868(8) 0.0244(3) Uani 1 1 d .
C3 C 0.14141(17) 0.12223(6) 0.32149(8) 0.0224(2) Uani 1 1 d .
H3 H -0.0194 0.1152 0.3282 0.027 Uiso 1 1 calc R
C4 C 0.21582(17) 0.19537(6) 0.37081(7) 0.0218(2) Uani 1 1 d .
H4 H 0.3749 0.2040 0.3622 0.026 Uiso 1 1 calc R
C5 C 0.20944(18) 0.17503(6) 0.47111(8) 0.0240(3) Uani 1 1 d .
C6 C 0.1839(2) -0.01711(7) 0.36335(9) 0.0331(3) Uani 1 1 d .
H6A H 0.1950 -0.0318 0.3016 0.040 Uiso 1 1 calc R
H6B H 0.0282 -0.0193 0.3747 0.040 Uiso 1 1 calc R
H6C H 0.2726 -0.0514 0.4039 0.040 Uiso 1 1 calc R
C7 C 0.16180(18) 0.11694(6) 0.22315(8) 0.0233(2) Uani 1 1 d .
C8 C 0.3554(2) 0.13654(7) 0.18756(9) 0.0308(3) Uani 1 1 d .
H8 H 0.4770 0.1570 0.2254 0.037 Uiso 1 1 calc R
C9 C 0.3729(2) 0.12652(8) 0.09765(9) 0.0363(3) Uani 1 1 d .
H9 H 0.5066 0.1397 0.0745 0.044 Uiso 1 1 calc R
C10 C 0.1967(2) 0.09740(8) 0.04143(9) 0.0380(3) Uani 1 1 d .
H10 H 0.2091 0.0905 -0.0201 0.046 Uiso 1 1 calc R
C11 C 0.0029(2) 0.07840(8) 0.07549(9) 0.0365(3) Uani 1 1 d .
H11 H -0.1192 0.0587 0.0372 0.044 Uiso 1 1 calc R
C12 C -0.0141(2) 0.08802(7) 0.16562(8) 0.0281(3) Uani 1 1 d .
H12 H -0.1481 0.0746 0.1884 0.034 Uiso 1 1 calc R
C13 C 0.08845(19) 0.26566(6) 0.34128(8) 0.0247(3) Uani 1 1 d .
C14 C 0.1885(2) 0.33512(7) 0.35882(9) 0.0332(3) Uani 1 1 d .
H14 H 0.3376 0.3375 0.3865 0.040 Uiso 1 1 calc R
C15 C 0.0736(3) 0.40100(8) 0.33638(10) 0.0448(4) Uani 1 1 d .
H15 H 0.1436 0.4479 0.3496 0.054 Uiso 1 1 calc R
C16 C -0.1419(3) 0.39840(9) 0.29489(10) 0.0478(4) Uani 1 1 d .
H16 H -0.2200 0.4434 0.2790 0.057 Uiso 1 1 calc R
C17 C -0.2437(2) 0.33021(9) 0.27655(10) 0.0440(4) Uani 1 1 d .
H17 H -0.3919 0.3283 0.2479 0.053 Uiso 1 1 calc R
C18 C -0.1294(2) 0.26429(8) 0.30003(9) 0.0337(3) Uani 1 1 d .
H18 H -0.2014 0.2176 0.2877 0.040 Uiso 1 1 calc R
C19 C 0.3771(2) 0.21771(8) 0.53563(8) 0.0331(3) Uani 1 1 d .
H19A H 0.3411 0.2711 0.5329 0.040 Uiso 1 1 calc R
H19B H 0.5269 0.2101 0.5190 0.040 Uiso 1 1 calc R
H19C H 0.3710 0.1993 0.5964 0.040 Uiso 1 1 calc R
C20 C -0.02512(19) 0.18321(7) 0.49966(9) 0.0288(3) Uani 1 1 d .
H20A H -0.1319 0.1554 0.4582 0.035 Uiso 1 1 calc R
H20B H -0.0668 0.2362 0.4989 0.035 Uiso 1 1 calc R
H20C H -0.0258 0.1632 0.5600 0.035 Uiso 1 1 calc R

loop_
_atom_site_aniso_label
_atom_site_aniso_U_11
_atom_site_aniso_U_22
_atom_site_aniso_U_33
_atom_site_aniso_U_23
_atom_site_aniso_U_13
_atom_site_aniso_U_12
O1 0.0378(5) 0.0393(5) 0.0322(5) 0.0109(4) 0.0043(4) 0.0136(4)
O2 0.0193(4) 0.0290(4) 0.0372(5) 0.0074(4) 0.0028(3) 0.0051(3)
C1 0.0170(5) 0.0295(6) 0.0312(6) 0.0051(5) 0.0011(4) 0.0031(4)
C2 0.0187(5) 0.0233(6) 0.0311(6) 0.0032(4) 0.0022(4) 0.0012(4)
C3 0.0152(5) 0.0220(5) 0.0291(6) 0.0008(4) -0.0010(4) -0.0010(4)
C4 0.0152(5) 0.0223(6) 0.0272(6) 0.0003(4) -0.0011(4) -0.0001(4)
C5 0.0179(5) 0.0261(6) 0.0271(6) 0.0007(4) -0.0014(4) 0.0016(4)
C6 0.0342(6) 0.0238(6) 0.0415(7) 0.0034(5) 0.0050(5) -0.0014(5)
C7 0.0206(5) 0.0188(5) 0.0292(6) 0.0006(4) -0.0020(4) 0.0016(4)
C8 0.0250(6) 0.0333(6) 0.0335(7) 0.0026(5) 0.0006(5) -0.0024(5)
C9 0.0348(7) 0.0381(7) 0.0368(7) 0.0078(5) 0.0079(5) 0.0038(6)
C10 0.0481(8) 0.0372(7) 0.0279(6) 0.0007(5) 0.0013(6) 0.0116(6)
C11 0.0392(7) 0.0334(7) 0.0336(7) -0.0059(5) -0.0092(5) 0.0042(6)
C12 0.0235(5) 0.0241(6) 0.0348(6) -0.0012(5) -0.0037(5) -0.0005(4)
C13 0.0248(5) 0.0240(6) 0.0251(5) 0.0023(4) 0.0025(4) 0.0025(4)
C14 0.0368(7) 0.0277(6) 0.0350(7) 0.0015(5) 0.0047(5) -0.0019(5)
C15 0.0671(10) 0.0245(7) 0.0442(8) 0.0043(6) 0.0128(7) 0.0044(6)
C16 0.0676(10) 0.0364(8) 0.0397(8) 0.0080(6) 0.0080(7) 0.0261(7)
C17 0.0406(8) 0.0525(9) 0.0370(7) 0.0042(6) -0.0034(6) 0.0231(7)
C18 0.0279(6) 0.0345(7) 0.0368(7) 0.0000(5) -0.0042(5) 0.0074(5)
C19 0.0264(6) 0.0406(7) 0.0304(6) -0.0043(5) -0.0042(5) -0.0024(5)
C20 0.0231(6) 0.0295(6) 0.0342(6) 0.0007(5) 0.0046(5) 0.0026(5)

loop_
_atom_type_symbol
_atom_type_description
_atom_type_scat_dispersion_real
_atom_type_scat_dispersion_imag
_atom_type_scat_source
C C 0.0181 0.0091 'International Tables Vol C Tables 4.2.6.8 and 6.1.1.4'
H H 0.0000 0.0000 'International Tables Vol C Tables 4.2.6.8 and 6.1.1.4'
O O 0.0492 0.0322 'International Tables Vol C Tables 4.2.6.8 and 6.1.1.4'

loop_
_geom_angle_atom_site_label_1
_geom_angle_atom_site_label_2
_geom_angle_atom_site_label_3
_geom_angle
O1 C1 C5 124.29(11)
O1 C1 C2 124.88(11)
C5 C1 C2 110.82(9)
O2 C2 C6 112.07(9)
O2 C2 C1 104.06(9)
C6 C2 C1 114.65(10)
O2 C2 C3 108.04(9)
C6 C2 C3 115.27(10)
C1 C2 C3 101.66(9)
C7 C3 C2 114.38(9)
C7 C3 C4 118.31(9)
C2 C3 C4 103.05(9)
C13 C4 C3 116.87(9)
C13 C4 C5 114.05(9)
C3 C4 C5 103.34(9)
C1 C5 C19 111.12(10)
C1 C5 C20 106.18(9)
C19 C5 C20 109.83(10)
C1 C5 C4 102.61(9)
C19 C5 C4 114.26(9)
C20 C5 C4 112.36(9)
C12 C7 C8 118.00(11)
C12 C7 C3 119.43(10)
C8 C7 C3 122.49(10)
C9 C8 C7 120.86(12)
C10 C9 C8 120.39(12)
C11 C10 C9 119.47(12)
C10 C11 C12 120.11(12)
C11 C12 C7 121.16(12)
C18 C13 C14 117.95(11)
C18 C13 C4 122.70(11)
C14 C13 C4 119.31(11)
C15 C14 C13 121.04(13)
C16 C15 C14 120.09(14)
C17 C16 C15 119.77(13)
C16 C17 C18 120.10(14)
C13 C18 C17 121.04(13)

loop_
_geom_bond_atom_site_label_1
_geom_bond_atom_site_label_2
_geom_bond_distance
O1 C1 1.2171(15)
O2 C2 1.4382(13)
C1 C5 1.5222(16)
C1 C2 1.5323(16)
C2 C6 1.5122(16)
C2 C3 1.5388(15)
C3 C7 1.5089(16)
C3 C4 1.5460(15)
C4 C13 1.5144(15)
C4 C5 1.5639(15)
C5 C19 1.5257(16)
C5 C20 1.5413(15)
C7 C12 1.3916(16)
C7 C8 1.3930(16)
C8 C9 1.3873(19)
C9 C10 1.384(2)
C10 C11 1.381(2)
C11 C12 1.3889(18)
C13 C18 1.3909(17)
C13 C14 1.3942(17)
C14 C15 1.3900(19)
C15 C16 1.380(2)
C16 C17 1.380(2)
C17 C18 1.3917(19)

loop_
_geom_hbond_atom_site_label_D
_geom_hbond_atom_site_label_H
_geom_hbond_atom_site_label_A
_geom_hbond_distance_DH
_geom_hbond_distance_HA
_geom_hbond_distance_DA
_geom_hbond_angle_DHA
_geom_hbond_site_symmetry_A
O2 H2O O1 0.91(2) 1.91(2) 2.8122(12) 173.4(17) 3_656

loop_
_geom_torsion_atom_site_label_1
_geom_torsion_atom_site_label_2
_geom_torsion_atom_site_label_3
_geom_torsion_atom_site_label_4
_geom_torsion
O1 C1 C2 O2 -86.91(13)
C5 C1 C2 O2 92.15(10)
O1 C1 C2 C6 35.85(16)
C5 C1 C2 C6 -145.09(10)
O1 C1 C2 C3 160.89(11)
C5 C1 C2 C3 -20.05(11)
O2 C2 C3 C7 58.90(12)
C6 C2 C3 C7 -67.31(12)
C1 C2 C3 C7 168.06(9)
O2 C2 C3 C4 -70.86(11)
C6 C2 C3 C4 162.93(9)
C1 C2 C3 C4 38.30(10)
C7 C3 C4 C13 63.27(13)
C2 C3 C4 C13 -169.42(9)
C7 C3 C4 C5 -170.59(9)
C2 C3 C4 C5 -43.28(10)
O1 C1 C5 C19 50.48(15)
C2 C1 C5 C19 -128.59(10)
O1 C1 C5 C20 -68.91(14)
C2 C1 C5 C20 112.02(10)
O1 C1 C5 C4 173.00(11)
C2 C1 C5 C4 -6.07(11)
C13 C4 C5 C1 157.77(9)
C3 C4 C5 C1 29.86(10)
C13 C4 C5 C19 -81.85(12)
C3 C4 C5 C19 150.24(9)
C13 C4 C5 C20 44.15(13)
C3 C4 C5 C20 -83.76(11)
C2 C3 C7 C12 103.53(12)
C4 C3 C7 C12 -134.76(11)
C2 C3 C7 C8 -73.20(14)
C4 C3 C7 C8 48.52(15)
C12 C7 C8 C9 -0.85(18)
C3 C7 C8 C9 175.92(11)
C7 C8 C9 C10 0.6(2)
C8 C9 C10 C11 0.1(2)
C9 C10 C11 C12 -0.5(2)
C10 C11 C12 C7 0.2(2)
C8 C7 C12 C11 0.46(18)
C3 C7 C12 C11 -176.41(11)
C3 C4 C13 C18 24.84(16)
C5 C4 C13 C18 -95.78(13)
C3 C4 C13 C14 -157.72(11)
C5 C4 C13 C14 81.66(13)
C18 C13 C14 C15 0.47(19)
C4 C13 C14 C15 -177.09(12)
C13 C14 C15 C16 -1.0(2)
C14 C15 C16 C17 0.6(2)
C15 C16 C17 C18 0.2(2)
C14 C13 C18 C17 0.33(19)
C4 C13 C18 C17 177.80(12)
C16 C17 C18 C13 -0.6(2)
